data_7014554
loop_
_publ_author_name
'Li, Bo'
'Zang, Shuang-Quan'
'Ji, Can'
'Du, Chen-Xia'
'Hou, Hong-Wei'
'Mak, Thomas C. W.'

_publ_section_title
;
 Syntheses, structures and properties of two unusual silver-organic
 coordination networks: 1D\\rightarrow 1D tubular intertwinement and
 existence of an infinite winding water chain.
;
_journal_issue 4
_journal_name_full 'Dalton transactions (Cambridge, England : 2003)'
_journal_page_first 788
_journal_page_last 792
_journal_paper_doi 10.1039/c0dt00949k
_journal_volume 40
_journal_year 2011
_chemical_formula_moiety 'C29 H19 Ag2 N4 O6, C10 H8 Ag N2, 8(H2 O)'
_chemical_formula_sum 'C39 H43 Ag3 N6 O14'
_chemical_formula_weight 1143.40
_chemical_name_systematic
;
?
;
_space_group_IT_number 14
_symmetry_cell_setting monoclinic
_symmetry_space_group_name_Hall '-P 2ybc'
_symmetry_space_group_name_H-M 'P 1 21/c 1'
_atom_sites_solution_hydrogens geom
_atom_sites_solution_primary direct
_atom_sites_solution_secondary difmap
_audit_creation_method SHELXL-97
_cell_angle_alpha 90.00
_cell_angle_beta 126.56(2)
_cell_angle_gamma 90.00
_cell_formula_units_Z 4
_cell_length_a 12.906(3)
_cell_length_b 22.606(4)
_cell_length_c 17.613(6)
_cell_measurement_temperature 293(2)
_cell_volume 4128(2)
_computing_cell_refinement 'Bruker XSCANS'
_computing_data_collection 'Bruker XSCANS'
_computing_data_reduction 'Bruker SHELXTL'
_computing_molecular_graphics 'Bruker SHELXTL'
_computing_publication_material 'Bruker SHELXTL'
_computing_structure_refinement 'SHELXL-97 (Sheldrick, 1997)'
_computing_structure_solution 'SHELXS-97 (Sheldrick, 1990)'
_diffrn_ambient_temperature 293(2)
_diffrn_measured_fraction_theta_full 0.968
_diffrn_measured_fraction_theta_max 0.968
_diffrn_measurement_device_type 'Bruker P4'
_diffrn_measurement_method '\w scans'
_diffrn_radiation_monochromator graphite
_diffrn_radiation_source 'fine-focus sealed tube'
_diffrn_radiation_type MoK\a
_diffrn_radiation_wavelength 0.71073
_diffrn_reflns_av_R_equivalents 0.0307
_diffrn_reflns_av_sigmaI/netI 0.0423
_diffrn_reflns_limit_h_max 15
_diffrn_reflns_limit_h_min -15
_diffrn_reflns_limit_k_max 19
_diffrn_reflns_limit_k_min -26
_diffrn_reflns_limit_l_max 20
_diffrn_reflns_limit_l_min -12
_diffrn_reflns_number 17341
_diffrn_reflns_theta_full 25.00
_diffrn_reflns_theta_max 25.00
_diffrn_reflns_theta_min 2.31
_exptl_absorpt_coefficient_mu 1.485
_exptl_absorpt_correction_type none
_exptl_crystal_colour colorless
_exptl_crystal_density_diffrn 1.840
_exptl_crystal_density_method 'not measured'
_exptl_crystal_description prism
_exptl_crystal_F_000 2288
_exptl_crystal_size_max 0.2
_exptl_crystal_size_mid 0.18
_exptl_crystal_size_min 0.16
_refine_diff_density_max 0.837
_refine_diff_density_min -1.096
_refine_diff_density_rms 0.089
_refine_ls_extinction_method none
_refine_ls_goodness_of_fit_ref 1.078
_refine_ls_hydrogen_treatment constr
_refine_ls_matrix_type full
_refine_ls_number_parameters 568
_refine_ls_number_reflns 7032
_refine_ls_number_restraints 0
_refine_ls_restrained_S_all 1.078
_refine_ls_R_factor_all 0.0709
_refine_ls_R_factor_gt 0.0544
_refine_ls_shift/su_max 0.001
_refine_ls_shift/su_mean 0.000
_refine_ls_structure_factor_coef Fsqd
_refine_ls_weighting_details 'calc w=1/[\s^2^(Fo^2^)+(0.0376P)^2^+9.9365P] where P=(Fo^2^+2Fc^2^)/3'
_refine_ls_weighting_scheme calc
_refine_ls_wR_factor_gt 0.1066
_refine_ls_wR_factor_ref 0.1160
_reflns_number_gt 5729
_reflns_number_total 7032
_reflns_threshold_expression >2sigma(I)
_cod_data_source_file C0DT00949K.TXT
_cod_data_source_block 2
_cod_depositor_comments
;
The following automatic conversions were performed:
'_symmetry_cell_setting' value 'Monoclinic' changed to 'monoclinic'
according to '/home/saulius/struct/CIF-dictionaries/cif_core.dic'
dictionary named 'cif_core.dic' version 2.4.1 from 2010-06-29.

Automatic conversion script
Id: cif_fix_enum 1555 2011-01-17 13:19:09Z saulius 
;
_cod_original_cell_volume 4127.5(19)
_cod_original_sg_symbol_H-M P2(1)/c
_cod_database_code 7014554

loop_
_symmetry_equiv_pos_as_xyz
'x, y, z'
'-x, y+1/2, -z+1/2'
'-x, -y, -z'
'x, -y-1/2, z-1/2'

loop_
_atom_site_label
_atom_site_type_symbol
_atom_site_fract_x
_atom_site_fract_y
_atom_site_fract_z
_atom_site_U_iso_or_equiv
_atom_site_adp_type
_atom_site_occupancy
_atom_site_symmetry_multiplicity
_atom_site_calc_flag
_atom_site_refinement_flags
_atom_site_disorder_assembly
_atom_site_disorder_group
N3 N 0.1884(5) 0.74989(18) 0.0643(3) 0.0373(11) Uani 1 1 d . . .
Ag1 Ag 0.17468(5) 0.156434(17) 0.09924(4) 0.04794(16) Uani 1 1 d . . .
Ag2 Ag 0.47553(5) 0.206133(17) 0.26614(4) 0.05031(16) Uani 1 1 d . . .
Ag3 Ag 0.20205(5) 0.655723(18) 0.06472(4) 0.05652(18) Uani 1 1 d . . .
O1 O 0.1917(5) 0.13456(19) 0.2479(3) 0.0564(12) Uani 1 1 d . . .
O2 O 0.0414(5) 0.11418(18) 0.2687(3) 0.0602(13) Uani 1 1 d . . .
O3 O 0.4583(4) 0.21303(16) 0.4144(3) 0.0417(10) Uani 1 1 d . . .
O4 O 0.3806(4) 0.15133(15) 0.4684(3) 0.0433(10) Uani 1 1 d . . .
O5 O 0.4499(4) 0.29267(16) 0.5628(3) 0.0436(10) Uani 1 1 d . . .
O6 O 0.4069(4) 0.37344(17) 0.4772(3) 0.0544(12) Uani 1 1 d . . .
N1 N 0.1526(4) 0.25070(17) 0.0840(3) 0.0343(11) Uani 1 1 d . . .
N2 N 0.1828(5) 0.56173(18) 0.0660(3) 0.0396(12) Uani 1 1 d . . .
N4 N 0.1740(4) 1.06218(17) 0.0800(3) 0.0342(11) Uani 1 1 d . . .
C1 C 0.1340(5) 0.2098(2) 0.3088(3) 0.0276(11) Uani 1 1 d . . .
C2 C 0.0232(5) 0.2441(2) 0.2649(4) 0.0325(12) Uani 1 1 d . . .
H2 H -0.0564 0.2269 0.2197 0.039 Uiso 1 1 calc R . .
C3 C 0.0290(5) 0.3034(2) 0.2873(4) 0.0343(13) Uani 1 1 d . . .
H3 H -0.0452 0.3265 0.2557 0.041 Uiso 1 1 calc R . .
C4 C 0.1472(5) 0.3274(2) 0.3574(4) 0.0339(13) Uani 1 1 d . . .
H4 H 0.1519 0.3671 0.3728 0.041 Uiso 1 1 calc R . .
C5 C 0.2599(5) 0.2938(2) 0.4058(4) 0.0290(12) Uani 1 1 d . . .
C6 C 0.2537(5) 0.2341(2) 0.3792(3) 0.0251(11) Uani 1 1 d . . .
C7 C 0.3829(6) 0.3219(2) 0.4886(4) 0.0354(13) Uani 1 1 d . . .
C8 C 0.3754(5) 0.1966(2) 0.4255(3) 0.0312(12) Uani 1 1 d . . .
C9 C 0.1228(6) 0.1476(2) 0.2724(4) 0.0403(15) Uani 1 1 d . . .
C10 C 0.1718(6) 0.2850(2) 0.1530(4) 0.0393(14) Uani 1 1 d . . .
H10 H 0.1880 0.2670 0.2066 0.047 Uiso 1 1 calc R . .
C11 C 0.1688(6) 0.3457(2) 0.1485(4) 0.0380(14) Uani 1 1 d . . .
H11 H 0.1806 0.3678 0.1977 0.046 Uiso 1 1 calc R . .
C12 C 0.1483(5) 0.3740(2) 0.0708(4) 0.0292(12) Uani 1 1 d . . .
C13 C 0.1251(6) 0.3382(2) -0.0024(4) 0.0371(14) Uani 1 1 d . . .
H13 H 0.1085 0.3552 -0.0567 0.044 Uiso 1 1 calc R . .
C14 C 0.1270(6) 0.2776(2) 0.0064(4) 0.0405(14) Uani 1 1 d . . .
H14 H 0.1098 0.2542 -0.0434 0.049 Uiso 1 1 calc R . .
C15 C 0.1563(5) 0.4391(2) 0.0670(3) 0.0276(12) Uani 1 1 d . . .
C16 C 0.1371(6) 0.4759(2) 0.1203(4) 0.0357(13) Uani 1 1 d . . .
H16 H 0.1154 0.4603 0.1579 0.043 Uiso 1 1 calc R . .
C17 C 0.1506(6) 0.5360(2) 0.1169(4) 0.0418(15) Uani 1 1 d . . .
H17 H 0.1362 0.5601 0.1526 0.050 Uiso 1 1 calc R . .
C18 C 0.2015(6) 0.5261(2) 0.0152(4) 0.0423(15) Uani 1 1 d . . .
H18 H 0.2244 0.5431 -0.0209 0.051 Uiso 1 1 calc R . .
C19 C 0.1890(6) 0.4658(2) 0.0129(4) 0.0404(14) Uani 1 1 d . . .
H19 H 0.2022 0.4429 -0.0246 0.048 Uiso 1 1 calc R . .
C30 C 0.1946(6) 0.7794(2) 0.1331(4) 0.0400(14) Uani 1 1 d . . .
H30 H 0.2040 0.7576 0.1817 0.048 Uiso 1 1 calc R . .
C31 C 0.1878(6) 0.8395(2) 0.1357(4) 0.0388(14) Uani 1 1 d . . .
H31 H 0.1943 0.8577 0.1858 0.047 Uiso 1 1 calc R . .
C32 C 0.1711(5) 0.8737(2) 0.0633(4) 0.0287(12) Uani 1 1 d . . .
C33 C 0.1611(6) 0.8430(2) -0.0090(4) 0.0414(15) Uani 1 1 d . . .
H33 H 0.1470 0.8636 -0.0601 0.050 Uiso 1 1 calc R . .
C34 C 0.1719(6) 0.7827(2) -0.0054(4) 0.0466(16) Uani 1 1 d . . .
H34 H 0.1675 0.7635 -0.0540 0.056 Uiso 1 1 calc R . .
C35 C 0.1688(5) 0.9390(2) 0.0664(3) 0.0268(11) Uani 1 1 d . . .
C36 C 0.1283(5) 0.9675(2) 0.1139(4) 0.0326(12) Uani 1 1 d . . .
H36 H 0.0987 0.9455 0.1421 0.039 Uiso 1 1 calc R . .
C37 C 0.1314(5) 1.0281(2) 0.1198(4) 0.0335(13) Uani 1 1 d . . .
H37 H 0.1035 1.0464 0.1519 0.040 Uiso 1 1 calc R . .
C38 C 0.2112(6) 1.0347(2) 0.0338(4) 0.0368(13) Uani 1 1 d . . .
H38 H 0.2400 1.0576 0.0060 0.044 Uiso 1 1 calc R . .
C39 C 0.2101(5) 0.9741(2) 0.0241(4) 0.0311(12) Uani 1 1 d . . .
H39 H 0.2364 0.9570 -0.0099 0.037 Uiso 1 1 calc R . .
N5 N 0.4818(4) 0.30021(18) 0.2596(3) 0.0353(11) Uani 1 1 d . . .
N6 N 0.5137(4) 0.61261(17) 0.2405(3) 0.0321(10) Uani 1 1 d . . .
C20 C 0.4943(6) 0.3346(2) 0.3268(4) 0.0362(14) Uani 1 1 d . . .
H20 H 0.4996 0.3166 0.3765 0.043 Uiso 1 1 calc R . .
C21 C 0.4996(5) 0.3951(2) 0.3255(4) 0.0348(13) Uani 1 1 d . . .
H21 H 0.5090 0.4170 0.3740 0.042 Uiso 1 1 calc R . .
C22 C 0.4910(5) 0.4241(2) 0.2522(4) 0.0276(12) Uani 1 1 d . . .
C23 C 0.4769(5) 0.3876(2) 0.1818(4) 0.0335(13) Uani 1 1 d . . .
H23 H 0.4708 0.4044 0.1311 0.040 Uiso 1 1 calc R . .
C24 C 0.4720(5) 0.3271(2) 0.1879(4) 0.0334(13) Uani 1 1 d . . .
H24 H 0.4615 0.3039 0.1402 0.040 Uiso 1 1 calc R . .
C25 C 0.4968(5) 0.4892(2) 0.2481(3) 0.0267(12) Uani 1 1 d . . .
C26 C 0.4668(5) 0.5264(2) 0.2949(4) 0.0322(12) Uani 1 1 d . . .
H26 H 0.4402 0.5107 0.3294 0.039 Uiso 1 1 calc R . .
C27 C 0.4766(6) 0.5875(2) 0.2902(4) 0.0383(14) Uani 1 1 d . . .
H27 H 0.4568 0.6118 0.3226 0.046 Uiso 1 1 calc R . .
C28 C 0.5413(6) 0.5767(2) 0.1945(4) 0.0403(14) Uani 1 1 d . . .
H28 H 0.5655 0.5934 0.1589 0.048 Uiso 1 1 calc R . .
C29 C 0.5356(6) 0.5160(2) 0.1973(4) 0.0358(13) Uani 1 1 d . . .
H29 H 0.5577 0.4928 0.1654 0.043 Uiso 1 1 calc R . .
O1W O 0.3013(4) 0.6676(2) -0.0330(3) 0.0625(13) Uani 1 1 d . . .
H1WB H 0.3772 0.6777 0.0121 0.094 Uiso 1 1 d R . .
H1WA H 0.2969 0.6426 -0.0708 0.094 Uiso 1 1 d R . .
O2W O 0.1825(5) 0.6403(2) 0.2532(4) 0.0724(15) Uani 1 1 d . . .
H2WA H 0.1150 0.6268 0.2449 0.109 Uiso 1 1 d R . .
H2WB H 0.1973 0.6764 0.2705 0.109 Uiso 1 1 d R . .
O3W O 0.6310(12) 0.5350(3) 0.0645(9) 0.174(6) Uani 0.77 1 d P . .
H3WA H 0.5980 0.5168 0.0126 0.260 Uiso 0.77 1 d PR . .
H3WB H 0.6287 0.5720 0.0553 0.260 Uiso 0.77 1 d PR . .
O4W O 0.3548(4) 0.57534(18) 0.4245(3) 0.0578(12) Uani 1 1 d . . .
H4WB H 0.2967 0.5955 0.3770 0.087 Uiso 1 1 d R . .
H4WA H 0.4335 0.5864 0.4574 0.087 Uiso 1 1 d R . .
O5W O 0.7415(4) 0.96280(18) 0.1479(3) 0.0571(12) Uani 1 1 d . . .
H5WA H 0.7362 0.9997 0.1545 0.086 Uiso 1 1 d R . .
H5WB H 0.6692 0.9502 0.1003 0.086 Uiso 1 1 d R . .
O6W O 1.0069(5) -0.0092(2) 0.2452(4) 0.0744(16) Uani 1 1 d . . .
H6WA H 0.9271 -0.0157 0.2086 0.089 Uiso 1 1 d R . .
H6WB H 1.0216 0.0272 0.2570 0.089 Uiso 1 1 d R . .
O7W O 0.2318(7) 0.9264(3) 0.3386(5) 0.114(2) Uani 1 1 d . . .
H7WA H 0.1613 0.9461 0.3050 0.172 Uiso 1 1 d R . .
H7WB H 0.2863 0.9544 0.3615 0.172 Uiso 1 1 d R . .
O8W O 0.3039(4) 0.7410(2) 0.3512(3) 0.0683(14) Uani 1 1 d . . .
H8WA H 0.3813 0.7293 0.3821 0.102 Uiso 1 1 d R . .
H8WB H 0.2966 0.7710 0.3767 0.102 Uiso 1 1 d R . .
O9W O 0.532(3) 0.4412(10) 0.022(2) 0.101(10) Uani 0.23 1 d P . .
H9WA H 0.5210 0.4562 -0.0264 0.151 Uiso 0.23 1 d PR . .
H9WB H 0.4842 0.4107 0.0060 0.151 Uiso 0.23 1 d PR . .

loop_
_atom_site_aniso_label
_atom_site_aniso_U_11
_atom_site_aniso_U_22
_atom_site_aniso_U_33
_atom_site_aniso_U_23
_atom_site_aniso_U_13
_atom_site_aniso_U_12
N3 0.051(3) 0.015(2) 0.044(3) -0.0018(19) 0.027(3) -0.0005(19)
Ag1 0.0607(3) 0.0155(2) 0.0684(3) 0.00096(19) 0.0389(3) 0.00125(19)
Ag2 0.0570(3) 0.0138(2) 0.0679(3) 0.00017(19) 0.0305(3) 0.00094(19)
Ag3 0.0634(4) 0.0157(2) 0.0695(4) 0.0001(2) 0.0282(3) -0.0005(2)
O1 0.073(3) 0.053(3) 0.053(3) -0.020(2) 0.043(3) 0.000(2)
O2 0.062(3) 0.028(2) 0.088(4) -0.015(2) 0.044(3) -0.015(2)
O3 0.037(2) 0.039(2) 0.055(3) 0.0054(18) 0.031(2) 0.0068(17)
O4 0.059(3) 0.032(2) 0.044(2) 0.0129(17) 0.033(2) 0.0127(18)
O5 0.044(3) 0.041(2) 0.030(2) 0.0019(17) 0.014(2) -0.0002(18)
O6 0.053(3) 0.030(2) 0.051(3) -0.0002(18) 0.016(2) -0.0165(19)
N1 0.047(3) 0.018(2) 0.047(3) 0.003(2) 0.033(3) 0.0012(19)
N2 0.044(3) 0.021(2) 0.048(3) -0.001(2) 0.024(3) 0.001(2)
N4 0.043(3) 0.016(2) 0.039(3) 0.0010(18) 0.022(2) 0.0011(18)
C1 0.038(3) 0.022(3) 0.028(3) 0.000(2) 0.023(3) -0.001(2)
C2 0.025(3) 0.034(3) 0.029(3) -0.003(2) 0.011(3) -0.006(2)
C3 0.033(3) 0.032(3) 0.038(3) 0.006(2) 0.021(3) 0.009(2)
C4 0.041(3) 0.022(3) 0.039(3) -0.005(2) 0.024(3) -0.002(2)
C5 0.037(3) 0.025(3) 0.027(3) -0.002(2) 0.021(3) -0.002(2)
C6 0.028(3) 0.028(3) 0.024(3) 0.001(2) 0.018(2) -0.001(2)
C7 0.043(4) 0.026(3) 0.042(3) -0.008(2) 0.028(3) -0.002(2)
C8 0.037(3) 0.027(3) 0.023(3) -0.001(2) 0.014(3) 0.003(2)
C9 0.050(4) 0.026(3) 0.033(3) -0.007(2) 0.018(3) -0.001(3)
C10 0.056(4) 0.027(3) 0.044(3) 0.003(2) 0.035(3) -0.002(3)
C11 0.053(4) 0.030(3) 0.043(3) -0.002(2) 0.035(3) 0.000(3)
C12 0.038(3) 0.018(3) 0.036(3) 0.003(2) 0.024(3) 0.000(2)
C13 0.059(4) 0.025(3) 0.035(3) -0.002(2) 0.032(3) -0.001(2)
C14 0.059(4) 0.022(3) 0.047(4) -0.010(2) 0.034(3) -0.003(2)
C15 0.032(3) 0.016(2) 0.030(3) -0.002(2) 0.015(3) 0.001(2)
C16 0.049(4) 0.024(3) 0.034(3) -0.005(2) 0.024(3) -0.002(2)
C17 0.059(4) 0.021(3) 0.045(3) -0.005(2) 0.030(3) 0.005(3)
C18 0.060(4) 0.022(3) 0.053(4) 0.005(3) 0.037(3) -0.002(3)
C19 0.060(4) 0.026(3) 0.049(4) 0.002(2) 0.040(3) 0.001(3)
C30 0.059(4) 0.015(3) 0.051(4) 0.004(2) 0.035(3) -0.003(2)
C31 0.055(4) 0.030(3) 0.042(3) -0.001(2) 0.035(3) 0.000(3)
C32 0.037(3) 0.018(3) 0.033(3) -0.001(2) 0.022(3) -0.001(2)
C33 0.068(4) 0.021(3) 0.038(3) 0.003(2) 0.033(3) -0.001(3)
C34 0.074(5) 0.021(3) 0.043(4) -0.006(2) 0.034(4) -0.002(3)
C35 0.031(3) 0.020(3) 0.024(3) -0.001(2) 0.014(2) -0.002(2)
C36 0.044(3) 0.025(3) 0.037(3) 0.001(2) 0.029(3) 0.000(2)
C37 0.043(3) 0.028(3) 0.031(3) -0.004(2) 0.022(3) 0.002(2)
C38 0.049(4) 0.025(3) 0.041(3) 0.004(2) 0.030(3) 0.001(2)
C39 0.043(3) 0.024(3) 0.035(3) 0.004(2) 0.029(3) 0.007(2)
N5 0.046(3) 0.019(2) 0.044(3) -0.0015(19) 0.028(3) -0.0012(19)
N6 0.043(3) 0.015(2) 0.040(3) -0.0007(18) 0.025(2) -0.0023(18)
C20 0.054(4) 0.014(3) 0.045(3) 0.005(2) 0.032(3) 0.001(2)
C21 0.049(4) 0.025(3) 0.038(3) -0.004(2) 0.030(3) -0.005(2)
C22 0.033(3) 0.019(3) 0.034(3) 0.000(2) 0.021(3) -0.001(2)
C23 0.042(3) 0.028(3) 0.036(3) 0.001(2) 0.026(3) 0.001(2)
C24 0.043(3) 0.017(3) 0.040(3) -0.003(2) 0.024(3) 0.003(2)
C25 0.034(3) 0.011(2) 0.033(3) -0.0035(19) 0.019(3) 0.0011(19)
C26 0.045(3) 0.024(3) 0.039(3) -0.002(2) 0.031(3) -0.003(2)
C27 0.049(4) 0.024(3) 0.038(3) -0.004(2) 0.024(3) 0.003(2)
C28 0.055(4) 0.026(3) 0.048(4) 0.002(2) 0.035(3) 0.001(3)
C29 0.057(4) 0.016(3) 0.045(3) -0.004(2) 0.036(3) -0.004(2)
O1W 0.051(3) 0.067(3) 0.069(3) -0.012(2) 0.035(3) -0.009(2)
O2W 0.065(3) 0.059(3) 0.095(4) -0.030(3) 0.049(3) 0.000(2)
O3W 0.334(16) 0.056(5) 0.354(16) 0.055(7) 0.326(15) 0.056(7)
O4W 0.058(3) 0.053(3) 0.065(3) -0.005(2) 0.039(3) -0.016(2)
O5W 0.057(3) 0.045(3) 0.059(3) -0.009(2) 0.029(3) -0.002(2)
O6W 0.064(3) 0.045(3) 0.100(4) -0.004(3) 0.041(3) -0.002(2)
O7W 0.128(6) 0.123(5) 0.109(5) 0.053(4) 0.080(5) 0.052(4)
O8W 0.048(3) 0.066(3) 0.066(3) -0.012(2) 0.021(3) 0.003(2)
O9W 0.17(3) 0.068(16) 0.13(2) -0.067(16) 0.13(2) -0.068(17)

loop_
_atom_type_symbol
_atom_type_description
_atom_type_scat_dispersion_real
_atom_type_scat_dispersion_imag
_atom_type_scat_source
C C 0.0033 0.0016 'International Tables Vol C Tables 4.2.6.8 and 6.1.1.4'
H H 0.0000 0.0000 'International Tables Vol C Tables 4.2.6.8 and 6.1.1.4'
Ag Ag -0.8971 1.1015 'International Tables Vol C Tables 4.2.6.8 and 6.1.1.4'
N N 0.0061 0.0033 'International Tables Vol C Tables 4.2.6.8 and 6.1.1.4'
O O 0.0106 0.0060 'International Tables Vol C Tables 4.2.6.8 and 6.1.1.4'

loop_
_geom_angle_atom_site_label_1
_geom_angle_atom_site_label_2
_geom_angle_atom_site_label_3
_geom_angle
_geom_angle_site_symmetry_1
_geom_angle_site_symmetry_3
_geom_angle_publ_flag
C34 N3 C30 116.3(4) . . ?
C34 N3 Ag3 121.6(4) . . ?
C30 N3 Ag3 122.1(4) . . ?
N1 Ag1 N4 166.85(17) . 1_545 ?
N1 Ag1 O1 104.20(15) . . ?
N4 Ag1 O1 87.70(15) 1_545 . ?
N1 Ag1 Ag2 77.08(12) . . ?
N4 Ag1 Ag2 111.15(12) 1_545 . ?
O1 Ag1 Ag2 79.56(11) . . ?
N6 Ag2 N5 169.10(18) 2_645 . ?
N6 Ag2 Ag1 72.55(12) 2_645 . ?
N5 Ag2 Ag1 110.23(13) . . ?
N3 Ag3 N2 168.31(19) . . ?
N3 Ag3 O1W 88.20(16) . . ?
N2 Ag3 O1W 101.99(17) . . ?
C9 O1 Ag1 132.5(4) . . ?
C10 N1 C14 117.6(4) . . ?
C10 N1 Ag1 121.7(4) . . ?
C14 N1 Ag1 120.6(4) . . ?
C17 N2 C18 116.4(5) . . ?
C17 N2 Ag3 121.9(4) . . ?
C18 N2 Ag3 121.7(4) . . ?
C38 N4 C37 117.2(4) . . ?
C38 N4 Ag1 126.4(4) . 1_565 ?
C37 N4 Ag1 116.3(4) . 1_565 ?
C2 C1 C6 120.3(5) . . ?
C2 C1 C9 118.3(5) . . ?
C6 C1 C9 121.2(5) . . ?
C3 C2 C1 121.1(5) . . ?
C3 C2 H2 119.4 . . ?
C1 C2 H2 119.4 . . ?
C4 C3 C2 118.6(5) . . ?
C4 C3 H3 120.7 . . ?
C2 C3 H3 120.7 . . ?
C3 C4 C5 121.9(5) . . ?
C3 C4 H4 119.1 . . ?
C5 C4 H4 119.1 . . ?
C4 C5 C6 119.0(5) . . ?
C4 C5 C7 118.3(4) . . ?
C6 C5 C7 122.6(5) . . ?
C1 C6 C5 118.9(5) . . ?
C1 C6 C8 120.0(4) . . ?
C5 C6 C8 121.1(5) . . ?
O5 C7 O6 125.4(5) . . ?
O5 C7 C5 117.5(5) . . ?
O6 C7 C5 117.0(5) . . ?
O4 C8 O3 126.4(5) . . ?
O4 C8 C6 116.4(5) . . ?
O3 C8 C6 117.2(4) . . ?
O1 C9 O2 126.1(5) . . ?
O1 C9 C1 117.5(5) . . ?
O2 C9 C1 116.4(6) . . ?
N1 C10 C11 123.0(5) . . ?
N1 C10 H10 118.5 . . ?
C11 C10 H10 118.5 . . ?
C10 C11 C12 120.0(5) . . ?
C10 C11 H11 120.0 . . ?
C12 C11 H11 120.0 . . ?
C11 C12 C13 117.0(5) . . ?
C11 C12 C15 121.8(5) . . ?
C13 C12 C15 121.2(5) . . ?
C14 C13 C12 119.5(5) . . ?
C14 C13 H13 120.2 . . ?
C12 C13 H13 120.2 . . ?
N1 C14 C13 122.8(5) . . ?
N1 C14 H14 118.6 . . ?
C13 C14 H14 118.6 . . ?
C16 C15 C19 117.0(5) . . ?
C16 C15 C12 121.6(5) . . ?
C19 C15 C12 121.3(5) . . ?
C17 C16 C15 119.2(5) . . ?
C17 C16 H16 120.4 . . ?
C15 C16 H16 120.4 . . ?
N2 C17 C16 124.2(5) . . ?
N2 C17 H17 117.9 . . ?
C16 C17 H17 117.9 . . ?
N2 C18 C19 124.0(6) . . ?
N2 C18 H18 118.0 . . ?
C19 C18 H18 118.0 . . ?
C18 C19 C15 119.3(5) . . ?
C18 C19 H19 120.4 . . ?
C15 C19 H19 120.4 . . ?
N3 C30 C31 123.7(5) . . ?
N3 C30 H30 118.1 . . ?
C31 C30 H30 118.1 . . ?
C30 C31 C32 119.9(5) . . ?
C30 C31 H31 120.0 . . ?
C32 C31 H31 120.0 . . ?
C33 C32 C31 116.3(5) . . ?
C33 C32 C35 122.7(5) . . ?
C31 C32 C35 121.0(5) . . ?
C34 C33 C32 120.3(5) . . ?
C34 C33 H33 119.8 . . ?
C32 C33 H33 119.8 . . ?
N3 C34 C33 123.4(5) . . ?
N3 C34 H34 118.3 . . ?
C33 C34 H34 118.3 . . ?
C36 C35 C39 117.5(5) . . ?
C36 C35 C32 120.8(5) . . ?
C39 C35 C32 121.7(5) . . ?
C37 C36 C35 120.4(5) . . ?
C37 C36 H36 119.8 . . ?
C35 C36 H36 119.8 . . ?
N4 C37 C36 122.0(5) . . ?
N4 C37 H37 119.0 . . ?
C36 C37 H37 119.0 . . ?
N4 C38 C39 124.3(5) . . ?
N4 C38 H38 117.8 . . ?
C39 C38 H38 117.8 . . ?
C38 C39 C35 118.5(5) . . ?
C38 C39 H39 120.7 . . ?
C35 C39 H39 120.7 . . ?
C24 N5 C20 117.5(4) . . ?
C24 N5 Ag2 121.3(4) . . ?
C20 N5 Ag2 121.2(4) . . ?
C28 N6 C27 117.7(5) . . ?
C28 N6 Ag2 121.4(4) . 2_655 ?
C27 N6 Ag2 120.9(4) . 2_655 ?
N5 C20 C21 123.0(5) . . ?
N5 C20 H20 118.5 . . ?
C21 C20 H20 118.5 . . ?
C20 C21 C22 120.6(5) . . ?
C20 C21 H21 119.7 . . ?
C22 C21 H21 119.7 . . ?
C21 C22 C23 116.0(5) . . ?
C21 C22 C25 122.5(5) . . ?
C23 C22 C25 121.5(5) . . ?
C24 C23 C22 120.1(5) . . ?
C24 C23 H23 120.0 . . ?
C22 C23 H23 120.0 . . ?
N5 C24 C23 122.9(5) . . ?
N5 C24 H24 118.6 . . ?
C23 C24 H24 118.6 . . ?
C26 C25 C29 116.8(5) . . ?
C26 C25 C22 122.4(5) . . ?
C29 C25 C22 120.8(5) . . ?
C25 C26 C27 120.1(5) . . ?
C25 C26 H26 120.0 . . ?
C27 C26 H26 120.0 . . ?
N6 C27 C26 122.3(5) . . ?
N6 C27 H27 118.9 . . ?
C26 C27 H27 118.9 . . ?
N6 C28 C29 123.0(6) . . ?
N6 C28 H28 118.5 . . ?
C29 C28 H28 118.5 . . ?
C28 C29 C25 120.2(5) . . ?
C28 C29 H29 119.9 . . ?
C25 C29 H29 119.9 . . ?
Ag3 O1W H1WB 98.8 . . ?
Ag3 O1W H1WA 126.8 . . ?
H1WB O1W H1WA 114.5 . . ?
H2WA O2W H2WB 113.2 . . ?
O9W O3W H3WA 69.3 3_665 . ?
O9W O3W H3WB 69.6 3_665 . ?
H3WA O3W H3WB 109.5 . . ?
H4WB O4W H4WA 120.6 . . ?
H5WA O5W H5WB 109.5 . . ?
H6WA O6W H6WB 110.7 . . ?
H7WA O7W H7WB 100.1 . . ?
H8WA O8W H8WB 111.7 . . ?
O3W O9W H9WA 67.6 3_665 . ?
O3W O9W H9WB 73.5 3_665 . ?
H9WA O9W H9WB 109.6 . . ?

loop_
_geom_bond_atom_site_label_1
_geom_bond_atom_site_label_2
_geom_bond_distance
_geom_bond_site_symmetry_2
_geom_bond_publ_flag
N3 C34 1.339(7) . ?
N3 C30 1.343(7) . ?
N3 Ag3 2.136(4) . ?
Ag1 N1 2.146(4) . ?
Ag1 N4 2.157(4) 1_545 ?
Ag1 O1 2.542(5) . ?
Ag1 Ag2 3.3738(13) . ?
Ag2 N6 2.127(4) 2_645 ?
Ag2 N5 2.134(4) . ?
Ag3 N2 2.141(4) . ?
Ag3 O1W 2.702(5) . ?
O1 C9 1.234(7) . ?
O2 C9 1.263(7) . ?
O3 C8 1.252(7) . ?
O4 C8 1.250(6) . ?
O5 C7 1.243(6) . ?
O6 C7 1.252(6) . ?
N1 C10 1.334(7) . ?
N1 C14 1.344(7) . ?
N2 C17 1.326(7) . ?
N2 C18 1.329(7) . ?
N4 C38 1.320(7) . ?
N4 C37 1.359(7) . ?
N4 Ag1 2.157(4) 1_565 ?
C1 C2 1.388(7) . ?
C1 C6 1.393(7) . ?
C1 C9 1.517(7) . ?
C2 C3 1.387(7) . ?
C2 H2 0.9300 . ?
C3 C4 1.379(7) . ?
C3 H3 0.9300 . ?
C4 C5 1.393(7) . ?
C4 H4 0.9300 . ?
C5 C6 1.415(7) . ?
C5 C7 1.515(7) . ?
C6 C8 1.524(7) . ?
C10 C11 1.373(7) . ?
C10 H10 0.9300 . ?
C11 C12 1.386(7) . ?
C11 H11 0.9300 . ?
C12 C13 1.395(7) . ?
C12 C15 1.479(7) . ?
C13 C14 1.379(7) . ?
C13 H13 0.9300 . ?
C14 H14 0.9300 . ?
C15 C16 1.382(7) . ?
C15 C19 1.390(7) . ?
C16 C17 1.374(7) . ?
C16 H16 0.9300 . ?
C17 H17 0.9300 . ?
C18 C19 1.370(7) . ?
C18 H18 0.9300 . ?
C19 H19 0.9300 . ?
C30 C31 1.364(7) . ?
C30 H30 0.9300 . ?
C31 C32 1.394(7) . ?
C31 H31 0.9300 . ?
C32 C33 1.387(7) . ?
C32 C35 1.479(7) . ?
C33 C34 1.368(7) . ?
C33 H33 0.9300 . ?
C34 H34 0.9300 . ?
C35 C36 1.382(7) . ?
C35 C39 1.393(7) . ?
C36 C37 1.372(7) . ?
C36 H36 0.9300 . ?
C37 H37 0.9300 . ?
C38 C39 1.380(7) . ?
C38 H38 0.9300 . ?
C39 H39 0.9300 . ?
N5 C24 1.337(7) . ?
N5 C20 1.344(7) . ?
N6 C28 1.337(7) . ?
N6 C27 1.349(7) . ?
N6 Ag2 2.127(4) 2_655 ?
C20 C21 1.369(7) . ?
C20 H20 0.9300 . ?
C21 C22 1.391(7) . ?
C21 H21 0.9300 . ?
C22 C23 1.408(7) . ?
C22 C25 1.478(7) . ?
C23 C24 1.376(7) . ?
C23 H23 0.9300 . ?
C24 H24 0.9300 . ?
C25 C26 1.385(7) . ?
C25 C29 1.396(7) . ?
C26 C27 1.393(7) . ?
C26 H26 0.9300 . ?
C27 H27 0.9300 . ?
C28 C29 1.376(7) . ?
C28 H28 0.9300 . ?
C29 H29 0.9300 . ?
O1W H1WB 0.8463 . ?
O1W H1WA 0.8490 . ?
O2W H2WA 0.8503 . ?
O2W H2WB 0.8508 . ?
O3W O9W 1.79(3) 3_665 ?
O3W H3WA 0.8501 . ?
O3W H3WB 0.8499 . ?
O4W H4WB 0.8502 . ?
O4W H4WA 0.8530 . ?
O5W H5WA 0.8499 . ?
O5W H5WB 0.8499 . ?
O6W H6WA 0.8406 . ?
O6W H6WB 0.8423 . ?
O7W H7WA 0.8585 . ?
O7W H7WB 0.8501 . ?
O8W H8WA 0.8463 . ?
O8W H8WB 0.8505 . ?
O9W O3W 1.79(3) 3_665 ?
O9W H9WA 0.8501 . ?
O9W H9WB 0.8505 . ?

loop_
_geom_hbond_atom_site_label_D
_geom_hbond_atom_site_label_H
_geom_hbond_atom_site_label_A
_geom_hbond_distance_DH
_geom_hbond_distance_HA
_geom_hbond_distance_DA
_geom_hbond_angle_DHA
_geom_hbond_site_symmetry_A
O9W H9WB O4 0.85 1.77 2.62(2) 177.7 4_565
O8W H8WB O1W 0.85 2.08 2.918(7) 166.8 4_576
O8W H8WA O5 0.85 1.85 2.690(6) 172.9 3_666
O7W H7WB O3W 0.85 2.12 2.912(12) 154.8 2_655
O7W H7WB O9W 0.85 2.02 2.56(3) 120.3 2_655
O7W H7WA O6W 0.86 1.90 2.751(8) 172.7 1_465
O6W H6WB O2 0.84 1.98 2.816(6) 173.3 1_655
O6W H6WA O5W 0.84 2.02 2.842(7) 166.9 1_545
O5W H5WB O6 0.85 2.06 2.753(6) 138.2 2_655
O5W H5WA O4W 0.85 2.07 2.785(6) 140.9 2_655
O4W H4WA O6 0.85 1.89 2.729(6) 168.2 3_666
O4W H4WB O2W 0.85 2.03 2.866(7) 167.1 .
O3W H3WB O4 0.85 1.83 2.678(8) 178.2 2_655
O2W H2WB O8W 0.85 1.93 2.718(6) 154.0 .
O2W H2WA O2 0.85 1.91 2.743(7) 167.3 2
O1W H1WA O7W 0.85 2.02 2.830(7) 159.1 4_575
O1W H1WB O3 0.85 1.88 2.707(6) 163.9 2_655

loop_
_geom_torsion_atom_site_label_1
_geom_torsion_atom_site_label_2
_geom_torsion_atom_site_label_3
_geom_torsion_atom_site_label_4
_geom_torsion
_geom_torsion_site_symmetry_1
_geom_torsion_site_symmetry_2
_geom_torsion_site_symmetry_3
_geom_torsion_site_symmetry_4
_geom_torsion_publ_flag
N1 Ag1 Ag2 N6 -172.44(18) . . . 2_645 ?
N4 Ag1 Ag2 N6 -3.19(19) 1_545 . . 2_645 ?
O1 Ag1 Ag2 N6 80.21(16) . . . 2_645 ?
N1 Ag1 Ag2 N5 -3.59(18) . . . . ?
N4 Ag1 Ag2 N5 165.67(19) 1_545 . . . ?
O1 Ag1 Ag2 N5 -110.94(17) . . . . ?
C34 N3 Ag3 N2 -122.1(9) . . . . ?
C30 N3 Ag3 N2 57.3(11) . . . . ?
C34 N3 Ag3 O1W 28.8(5) . . . . ?
C30 N3 Ag3 O1W -151.8(5) . . . . ?
N1 Ag1 O1 C9 53.1(5) . . . . ?
N4 Ag1 O1 C9 -121.3(5) 1_545 . . . ?
Ag2 Ag1 O1 C9 126.8(5) . . . . ?
N4 Ag1 N1 C10 165.8(7) 1_545 . . . ?
O1 Ag1 N1 C10 11.5(5) . . . . ?
Ag2 Ag1 N1 C10 -64.1(4) . . . . ?
N4 Ag1 N1 C14 -18.6(11) 1_545 . . . ?
O1 Ag1 N1 C14 -172.9(4) . . . . ?
Ag2 Ag1 N1 C14 111.5(4) . . . . ?
N3 Ag3 N2 C17 -37.7(11) . . . . ?
O1W Ag3 N2 C17 172.1(4) . . . . ?
N3 Ag3 N2 C18 141.8(8) . . . . ?
O1W Ag3 N2 C18 -8.5(5) . . . . ?
C6 C1 C2 C3 2.4(8) . . . . ?
C9 C1 C2 C3 -172.4(5) . . . . ?
C1 C2 C3 C4 -2.8(8) . . . . ?
C2 C3 C4 C5 0.0(8) . . . . ?
C3 C4 C5 C6 3.0(8) . . . . ?
C3 C4 C5 C7 -173.6(5) . . . . ?
C2 C1 C6 C5 0.7(7) . . . . ?
C9 C1 C6 C5 175.4(5) . . . . ?
C2 C1 C6 C8 -178.5(5) . . . . ?
C9 C1 C6 C8 -3.9(7) . . . . ?
C4 C5 C6 C1 -3.3(7) . . . . ?
C7 C5 C6 C1 173.1(5) . . . . ?
C4 C5 C6 C8 175.9(5) . . . . ?
C7 C5 C6 C8 -7.7(7) . . . . ?
C4 C5 C7 O5 133.0(5) . . . . ?
C6 C5 C7 O5 -43.4(8) . . . . ?
C4 C5 C7 O6 -45.2(7) . . . . ?
C6 C5 C7 O6 138.4(5) . . . . ?
C1 C6 C8 O4 -61.1(6) . . . . ?
C5 C6 C8 O4 119.7(5) . . . . ?
C1 C6 C8 O3 116.7(5) . . . . ?
C5 C6 C8 O3 -62.5(7) . . . . ?
Ag1 O1 C9 O2 100.2(7) . . . . ?
Ag1 O1 C9 C1 -78.6(6) . . . . ?
C2 C1 C9 O1 124.1(6) . . . . ?
C6 C1 C9 O1 -50.6(7) . . . . ?
C2 C1 C9 O2 -54.8(7) . . . . ?
C6 C1 C9 O2 130.5(6) . . . . ?
C14 N1 C10 C11 -1.2(9) . . . . ?
Ag1 N1 C10 C11 174.5(5) . . . . ?
N1 C10 C11 C12 -1.6(10) . . . . ?
C10 C11 C12 C13 3.0(9) . . . . ?
C10 C11 C12 C15 -174.3(5) . . . . ?
C11 C12 C13 C14 -1.7(9) . . . . ?
C15 C12 C13 C14 175.6(5) . . . . ?
C10 N1 C14 C13 2.6(9) . . . . ?
Ag1 N1 C14 C13 -173.1(5) . . . . ?
C12 C13 C14 N1 -1.2(9) . . . . ?
C11 C12 C15 C16 -24.2(8) . . . . ?
C13 C12 C15 C16 158.6(6) . . . . ?
C11 C12 C15 C19 153.0(6) . . . . ?
C13 C12 C15 C19 -24.2(8) . . . . ?
C19 C15 C16 C17 0.2(8) . . . . ?
C12 C15 C16 C17 177.5(5) . . . . ?
C18 N2 C17 C16 0.6(9) . . . . ?
Ag3 N2 C17 C16 -179.9(4) . . . . ?
C15 C16 C17 N2 -0.8(9) . . . . ?
C17 N2 C18 C19 0.2(9) . . . . ?
Ag3 N2 C18 C19 -179.3(5) . . . . ?
N2 C18 C19 C15 -0.8(10) . . . . ?
C16 C15 C19 C18 0.5(8) . . . . ?
C12 C15 C19 C18 -176.8(5) . . . . ?
C34 N3 C30 C31 -1.4(9) . . . . ?
Ag3 N3 C30 C31 179.1(5) . . . . ?
N3 C30 C31 C32 1.3(10) . . . . ?
C30 C31 C32 C33 0.6(9) . . . . ?
C30 C31 C32 C35 -177.5(5) . . . . ?
C31 C32 C33 C34 -2.1(9) . . . . ?
C35 C32 C33 C34 175.9(6) . . . . ?
C30 N3 C34 C33 -0.2(9) . . . . ?
Ag3 N3 C34 C33 179.2(5) . . . . ?
C32 C33 C34 N3 2.0(10) . . . . ?
C33 C32 C35 C36 154.2(6) . . . . ?
C31 C32 C35 C36 -27.9(8) . . . . ?
C33 C32 C35 C39 -27.5(8) . . . . ?
C31 C32 C35 C39 150.4(5) . . . . ?
C39 C35 C36 C37 -1.1(8) . . . . ?
C32 C35 C36 C37 177.3(5) . . . . ?
C38 N4 C37 C36 0.9(8) . . . . ?
Ag1 N4 C37 C36 -178.9(4) 1_565 . . . ?
C35 C36 C37 N4 -0.1(8) . . . . ?
C37 N4 C38 C39 -0.4(8) . . . . ?
Ag1 N4 C38 C39 179.3(4) 1_565 . . . ?
N4 C38 C39 C35 -0.8(9) . . . . ?
C36 C35 C39 C38 1.5(8) . . . . ?
C32 C35 C39 C38 -176.9(5) . . . . ?
N6 Ag2 N5 C24 32.1(12) 2_645 . . . ?
Ag1 Ag2 N5 C24 -70.8(4) . . . . ?
N6 Ag2 N5 C20 -148.7(8) 2_645 . . . ?
Ag1 Ag2 N5 C20 108.4(4) . . . . ?
C24 N5 C20 C21 -1.2(9) . . . . ?
Ag2 N5 C20 C21 179.5(4) . . . . ?
N5 C20 C21 C22 0.5(9) . . . . ?
C20 C21 C22 C23 0.0(8) . . . . ?
C20 C21 C22 C25 -179.7(5) . . . . ?
C21 C22 C23 C24 0.1(8) . . . . ?
C25 C22 C23 C24 179.9(5) . . . . ?
C20 N5 C24 C23 1.3(8) . . . . ?
Ag2 N5 C24 C23 -179.4(4) . . . . ?
C22 C23 C24 N5 -0.8(9) . . . . ?
C21 C22 C25 C26 -22.8(8) . . . . ?
C23 C22 C25 C26 157.4(5) . . . . ?
C21 C22 C25 C29 156.0(5) . . . . ?
C23 C22 C25 C29 -23.7(8) . . . . ?
C29 C25 C26 C27 -0.3(8) . . . . ?
C22 C25 C26 C27 178.6(5) . . . . ?
C28 N6 C27 C26 0.1(8) . . . . ?
Ag2 N6 C27 C26 179.1(4) 2_655 . . . ?
C25 C26 C27 N6 0.6(9) . . . . ?
C27 N6 C28 C29 -1.2(8) . . . . ?
Ag2 N6 C28 C29 179.9(4) 2_655 . . . ?
N6 C28 C29 C25 1.5(9) . . . . ?
C26 C25 C29 C28 -0.7(8) . . . . ?
C22 C25 C29 C28 -179.6(5) . . . . ?
